data_4070597
loop_
_publ_author_name
'Blake, Alexander J.'
'George, Michael W.'
'Hall, Michael B.'
'McMaster, Jonathan'
'Portius, Peter'
'Sun, Xue Z.'
'Towrie, Michael'
'Webster, Charles Edwin'
'Wilson, Claire'
'Zari\'c, Sne\<zana D.'

_publ_section_title
;
 Probing the Mechanism of Carbon&#x2212;Hydrogen Bond Activation by
 Photochemically Generated Hydridotris(pyrazolyl)borato Carbonyl Rhodium
 Complexes: New Experimental and Theoretical Investigations
;
_journal_issue 2
_journal_name_full Organometallics
_journal_page_first 189
_journal_paper_doi 10.1021/om7008217
_journal_volume 27
_journal_year 2008
_chemical_formula_moiety 'C29 H46 B N6 O2 Rh'
_chemical_formula_sum 'C29 H46 B N6 O2 Rh'
_chemical_formula_weight 624.44
_chemical_name_systematic
; 
 ? 
;
_space_group_IT_number 14
_symmetry_cell_setting monoclinic
_symmetry_space_group_name_Hall '-P 2yn'
_symmetry_space_group_name_H-M 'P 1 21/n 1'
_atom_sites_solution_hydrogens geom
_atom_sites_solution_primary direct
_atom_sites_solution_secondary difmap
_audit_creation_method 'enCIFer editing of SHELXL-97 CIF output'
_cell_angle_alpha 90.00
_cell_angle_beta 92.326(2)
_cell_angle_gamma 90.00
_cell_formula_units_Z 4
_cell_length_a 10.5252(8)
_cell_length_b 18.4639(14)
_cell_length_c 15.8470(12)
_cell_measurement_reflns_used 5519
_cell_measurement_temperature 150(2)
_cell_measurement_theta_max 27.5
_cell_measurement_theta_min 2.2
_cell_volume 3077.1(4)
_computing_cell_refinement 'Bruker SAINT version 6.36a (Bruker, 2000)'
_computing_data_collection 'Bruker SMART version 5.625 (Bruker, 2001)'
_computing_data_reduction 'Bruker SAINT; Bruker SHELXTL (Bruker, 2001)'
_computing_molecular_graphics 'Bruker SHELXTL'
_computing_publication_material 'enCIFer (Allen et al., 2004); PLATON (Spek, 2003)'
_computing_structure_refinement 'SHELXL-97 (Sheldrick, 1997)'
_computing_structure_solution 'SHELXS-97 (Sheldrick, 1990)'
_diffrn_ambient_temperature 150(2)
_diffrn_measured_fraction_theta_full 0.989
_diffrn_measured_fraction_theta_max 0.989
_diffrn_measurement_device_type 'Bruker SMART APEX CCD area detector'
_diffrn_measurement_method \w
_diffrn_radiation_monochromator graphite
_diffrn_radiation_source 'normal-focus sealed tube'
_diffrn_radiation_type MoK\a
_diffrn_radiation_wavelength 0.71073
_diffrn_reflns_av_R_equivalents 0.031
_diffrn_reflns_av_sigmaI/netI 0.050
_diffrn_reflns_limit_h_max 13
_diffrn_reflns_limit_h_min -7
_diffrn_reflns_limit_k_max 23
_diffrn_reflns_limit_k_min -23
_diffrn_reflns_limit_l_max 20
_diffrn_reflns_limit_l_min -19
_diffrn_reflns_number 17586
_diffrn_reflns_theta_full 27.51
_diffrn_reflns_theta_max 27.51
_diffrn_reflns_theta_min 2.23
_diffrn_standards_decay_% 0
_diffrn_standards_number 0
_exptl_absorpt_coefficient_mu 0.590
_exptl_absorpt_correction_T_max 0.719
_exptl_absorpt_correction_T_min 0.630
_exptl_absorpt_correction_type multi-scan
_exptl_absorpt_process_details '(Bruker SHELXTL; Bruker, 2001)'
_exptl_crystal_colour orange
_exptl_crystal_density_diffrn 1.348
_exptl_crystal_density_method 'not measured'
_exptl_crystal_description tablet
_exptl_crystal_F_000 1312
_exptl_crystal_size_max 0.36
_exptl_crystal_size_mid 0.24
_exptl_crystal_size_min 0.06
_refine_diff_density_max 0.77
_refine_diff_density_min -0.32
_refine_diff_density_rms 0.07
_refine_ls_extinction_method none
_refine_ls_goodness_of_fit_ref 0.94
_refine_ls_hydrogen_treatment mixed
_refine_ls_matrix_type full
_refine_ls_number_parameters 360
_refine_ls_number_reflns 7003
_refine_ls_number_restraints 0
_refine_ls_restrained_S_all 0.94
_refine_ls_R_factor_all 0.0456
_refine_ls_R_factor_gt 0.0340
_refine_ls_shift/su_max 0.003
_refine_ls_shift/su_mean 0.000
_refine_ls_structure_factor_coef Fsqd
_refine_ls_weighting_details 'calc w=1/[\s^2^(Fo^2^)+(0.037P)^2^] where P=(Fo^2^+2Fc^2^)/3'
_refine_ls_weighting_scheme calc
_refine_ls_wR_factor_gt 0.0745
_refine_ls_wR_factor_ref 0.0776
_reflns_number_gt 5536
_reflns_number_total 7003
_reflns_threshold_expression >2\s(I)
_cod_data_source_file om7008217_si.cif
_cod_data_source_block rhcobp
_cod_depositor_comments
;
The following automatic conversions were performed:

'_symmetry_cell_setting' value 'Monoclinic' changed to 'monoclinic'
according to /home/saulius/struct/CIF-dictionaries/cif_core.dic
dictionary named 'cif_core.dic' version 2.4.1 from 2010-06-29.

Automatic conversion script
Id: cif_fix_values 1715 2011-07-08 13:25:40Z adriana 
;
_cod_original_cell_volume 3077.1(7)
_cod_original_sg_symbol_H-M 'P 21/n'
_cod_database_code 4070597

loop_
_symmetry_equiv_pos_as_xyz
'x, y, z'
'-x+1/2, y+1/2, -z+1/2'
'-x, -y, -z'
'x-1/2, -y-1/2, z-1/2'

loop_
_atom_site_label
_atom_site_type_symbol
_atom_site_fract_x
_atom_site_fract_y
_atom_site_fract_z
_atom_site_U_iso_or_equiv
_atom_site_adp_type
_atom_site_occupancy
_atom_site_symmetry_multiplicity
_atom_site_calc_flag
_atom_site_refinement_flags
Rh Rh 0.334725(17) 0.098475(10) 0.371784(11) 0.02050(6) Uani 1 1 d .
C1 C 0.3164(3) 0.02456(14) 0.44804(15) 0.0319(6) Uani 1 1 d .
O1 O 0.3023(2) -0.02089(11) 0.49556(11) 0.0524(6) Uani 1 1 d .
C2 C 0.3282(2) 0.15978(14) 0.46322(15) 0.0295(6) Uani 1 1 d .
O2 O 0.3226(2) 0.19641(11) 0.52071(11) 0.0472(5) Uani 1 1 d .
B B 0.2620(2) 0.11174(13) 0.17098(16) 0.0181(5) Uani 1 1 d .
H1B H 0.2486 0.1165 0.1014 0.027 Uiso 1 1 calc R
N1 N 0.13175(17) 0.11014(9) 0.21067(11) 0.0178(4) Uani 1 1 d .
N2 N 0.12933(17) 0.10476(10) 0.29615(11) 0.0195(4) Uani 1 1 d .
C3 C 0.0077(2) 0.10351(12) 0.31596(14) 0.0197(5) Uani 1 1 d .
C3M C -0.0190(2) 0.09870(15) 0.40854(14) 0.0315(6) Uani 1 1 d .
H3MA H 0.0615 0.0977 0.4418 0.047 Uiso 1 1 calc R
H3MB H -0.0670 0.0544 0.4191 0.047 Uiso 1 1 calc R
H3MC H -0.0689 0.1409 0.4249 0.047 Uiso 1 1 calc R
C4 C -0.0728(2) 0.10842(11) 0.24233(14) 0.0198(5) Uani 1 1 d .
C5 C 0.0113(2) 0.11248(11) 0.17721(14) 0.0197(5) Uani 1 1 d .
C5M C -0.0106(3) 0.11877(16) 0.08302(15) 0.0365(7) Uani 1 1 d .
H5MA H 0.0346 0.1613 0.0625 0.055 Uiso 1 1 calc R
H5MB H -0.1018 0.1240 0.0695 0.055 Uiso 1 1 calc R
H5MC H 0.0213 0.0751 0.0557 0.055 Uiso 1 1 calc R
C6 C -0.2180(2) 0.10964(12) 0.23264(15) 0.0245(5) Uani 1 1 d .
C7 C -0.2661(2) 0.04438(16) 0.18028(18) 0.0416(7) Uani 1 1 d .
H7A H -0.2359 -0.0005 0.2073 0.062 Uiso 1 1 calc R
H7B H -0.2339 0.0475 0.1232 0.062 Uiso 1 1 calc R
H7C H -0.3593 0.0446 0.1769 0.062 Uiso 1 1 calc R
C8 C -0.2636(3) 0.18013(16) 0.1907(2) 0.0512(9) Uani 1 1 d .
H8A H -0.2241 0.1855 0.1361 0.077 Uiso 1 1 calc R
H8B H -0.2395 0.2212 0.2271 0.077 Uiso 1 1 calc R
H8C H -0.3563 0.1789 0.1820 0.077 Uiso 1 1 calc R
C9 C -0.2809(2) 0.10402(17) 0.31751(17) 0.0446(8) Uani 1 1 d .
H9A H -0.2532 0.0593 0.3461 0.067 Uiso 1 1 calc R
H9B H -0.3735 0.1034 0.3083 0.067 Uiso 1 1 calc R
H9C H -0.2562 0.1458 0.3527 0.067 Uiso 1 1 calc R
N11 N 0.33499(17) 0.04081(10) 0.19270(11) 0.0182(4) Uani 1 1 d .
N12 N 0.38313(17) 0.02739(10) 0.27255(11) 0.0189(4) Uani 1 1 d .
C13 C 0.4367(2) -0.03847(12) 0.27194(15) 0.0238(5) Uani 1 1 d .
C13M C 0.5096(2) -0.06374(14) 0.35023(16) 0.0353(6) Uani 1 1 d .
H13A H 0.5302 -0.0220 0.3865 0.053 Uiso 1 1 calc R
H13B H 0.5884 -0.0874 0.3342 0.053 Uiso 1 1 calc R
H13C H 0.4577 -0.0982 0.3809 0.053 Uiso 1 1 calc R
C14 C 0.4196(2) -0.07075(13) 0.19216(15) 0.0239(5) Uani 1 1 d .
C15 C 0.3574(2) -0.01758(13) 0.14339(15) 0.0236(5) Uani 1 1 d .
C15M C 0.3177(3) -0.01673(15) 0.05151(15) 0.0385(7) Uani 1 1 d .
H15A H 0.2754 0.0293 0.0376 0.058 Uiso 1 1 calc R
H15B H 0.2588 -0.0569 0.0393 0.058 Uiso 1 1 calc R
H15C H 0.3928 -0.0221 0.0175 0.058 Uiso 1 1 calc R
C16 C 0.4613(2) -0.14679(13) 0.16662(17) 0.0308(6) Uani 1 1 d .
C17 C 0.5988(3) -0.14588(15) 0.14146(19) 0.0419(7) Uani 1 1 d .
H17A H 0.6069 -0.1152 0.0915 0.063 Uiso 1 1 calc R
H17B H 0.6259 -0.1953 0.1285 0.063 Uiso 1 1 calc R
H17C H 0.6526 -0.1266 0.1881 0.063 Uiso 1 1 calc R
C18 C 0.4467(3) -0.20049(16) 0.2393(2) 0.0635(10) Uani 1 1 d .
H18A H 0.4971 -0.1839 0.2889 0.095 Uiso 1 1 calc R
H18B H 0.4767 -0.2484 0.2223 0.095 Uiso 1 1 calc R
H18C H 0.3570 -0.2036 0.2532 0.095 Uiso 1 1 calc R
C19 C 0.3791(3) -0.17767(17) 0.0930(2) 0.0816(14) Uani 1 1 d .
H19A H 0.3970 -0.1514 0.0410 0.122 Uiso 1 1 calc R
H19B H 0.2890 -0.1722 0.1050 0.122 Uiso 1 1 calc R
H19C H 0.3988 -0.2291 0.0858 0.122 Uiso 1 1 calc R
N21 N 0.33971(17) 0.17814(10) 0.20542(11) 0.0186(4) Uani 1 1 d .
N22 N 0.38609(17) 0.18079(10) 0.28723(11) 0.0189(4) Uani 1 1 d .
C23 C 0.4434(2) 0.24543(12) 0.29819(14) 0.0213(5) Uani 1 1 d .
C23M C 0.5171(2) 0.25975(14) 0.37926(15) 0.0316(6) Uani 1 1 d .
H23A H 0.5318 0.2140 0.4095 0.047 Uiso 1 1 calc R
H23B H 0.4687 0.2927 0.4143 0.047 Uiso 1 1 calc R
H23C H 0.5989 0.2819 0.3670 0.047 Uiso 1 1 calc R
C24 C 0.4296(2) 0.28710(12) 0.22429(15) 0.0226(5) Uani 1 1 d .
C25 C 0.3663(2) 0.24123(12) 0.16670(14) 0.0217(5) Uani 1 1 d .
C25M C 0.3308(3) 0.25183(14) 0.07457(15) 0.0384(7) Uani 1 1 d .
H25A H 0.3296 0.2048 0.0458 0.058 Uiso 1 1 calc R
H25B H 0.3933 0.2835 0.0491 0.058 Uiso 1 1 calc R
H25C H 0.2463 0.2740 0.0688 0.058 Uiso 1 1 calc R
C26 C 0.4726(2) 0.36507(13) 0.21004(16) 0.0272(6) Uani 1 1 d .
C27 C 0.3753(3) 0.40601(14) 0.1532(2) 0.0434(7) Uani 1 1 d .
H27A H 0.3737 0.3852 0.0963 0.065 Uiso 1 1 calc R
H27B H 0.3992 0.4572 0.1506 0.065 Uiso 1 1 calc R
H27C H 0.2908 0.4017 0.1765 0.065 Uiso 1 1 calc R
C28 C 0.4812(4) 0.40852(15) 0.29242(19) 0.0538(9) Uani 1 1 d .
H28A H 0.5422 0.3853 0.3322 0.081 Uiso 1 1 calc R
H28B H 0.3974 0.4102 0.3171 0.081 Uiso 1 1 calc R
H28C H 0.5096 0.4579 0.2807 0.081 Uiso 1 1 calc R
C29 C 0.6004(3) 0.36604(15) 0.1680(2) 0.0439(8) Uani 1 1 d .
H29A H 0.5938 0.3383 0.1153 0.066 Uiso 1 1 calc R
H29B H 0.6654 0.3442 0.2060 0.066 Uiso 1 1 calc R
H29C H 0.6240 0.4162 0.1557 0.066 Uiso 1 1 calc R

loop_
_atom_site_aniso_label
_atom_site_aniso_U_11
_atom_site_aniso_U_22
_atom_site_aniso_U_33
_atom_site_aniso_U_23
_atom_site_aniso_U_13
_atom_site_aniso_U_12
Rh 0.02282(10) 0.02030(10) 0.01822(10) 0.00148(8) -0.00129(7) -0.00309(8)
C1 0.0391(16) 0.0325(15) 0.0234(13) 0.0018(11) -0.0071(11) -0.0135(12)
O1 0.0761(16) 0.0489(14) 0.0313(11) 0.0167(10) -0.0086(10) -0.0271(12)
C2 0.0318(15) 0.0323(15) 0.0244(13) 0.0029(11) -0.0005(11) -0.0001(11)
O2 0.0663(15) 0.0452(13) 0.0306(10) -0.0101(10) 0.0074(10) 0.0029(11)
B 0.0181(13) 0.0134(13) 0.0228(13) 0.0007(10) 0.0021(10) -0.0003(10)
N1 0.0204(10) 0.0145(10) 0.0185(9) 0.0009(7) -0.0002(8) -0.0004(7)
N2 0.0225(10) 0.0196(10) 0.0163(9) -0.0001(8) -0.0008(8) -0.0011(8)
C3 0.0209(12) 0.0142(11) 0.0240(11) -0.0022(9) 0.0022(9) -0.0005(9)
C3M 0.0253(13) 0.0427(16) 0.0266(13) -0.0023(12) 0.0027(10) -0.0013(12)
C4 0.0207(12) 0.0122(12) 0.0265(12) 0.0009(9) 0.0005(9) -0.0001(9)
C5 0.0201(12) 0.0133(12) 0.0254(12) 0.0033(9) -0.0034(9) -0.0002(9)
C5M 0.0280(15) 0.0556(19) 0.0254(13) 0.0084(12) -0.0047(11) -0.0022(13)
C6 0.0178(12) 0.0225(13) 0.0333(13) 0.0046(10) 0.0003(10) 0.0004(10)
C7 0.0215(14) 0.0486(19) 0.0543(18) -0.0069(15) -0.0050(13) -0.0065(13)
C8 0.0276(16) 0.0398(18) 0.086(2) 0.0224(17) 0.0008(16) 0.0094(13)
C9 0.0191(14) 0.071(2) 0.0441(17) -0.0006(15) 0.0038(12) 0.0011(14)
N11 0.0180(10) 0.0150(10) 0.0215(9) -0.0005(8) -0.0009(8) -0.0004(8)
N12 0.0201(10) 0.0149(10) 0.0215(10) 0.0020(8) -0.0010(8) -0.0022(8)
C13 0.0172(12) 0.0166(12) 0.0373(14) 0.0036(10) -0.0003(10) -0.0019(9)
C13M 0.0316(15) 0.0273(15) 0.0461(16) 0.0088(12) -0.0084(13) 0.0039(12)
C14 0.0186(12) 0.0146(12) 0.0386(14) -0.0020(10) 0.0032(11) -0.0014(9)
C15 0.0228(13) 0.0193(13) 0.0290(13) -0.0059(10) 0.0041(10) -0.0016(10)
C15M 0.0543(19) 0.0319(16) 0.0293(14) -0.0095(12) 0.0023(13) 0.0054(13)
C16 0.0240(14) 0.0181(13) 0.0502(16) -0.0068(12) 0.0015(12) 0.0025(10)
C17 0.0373(17) 0.0271(16) 0.0624(19) -0.0065(14) 0.0162(14) 0.0053(12)
C18 0.084(3) 0.0159(15) 0.094(3) 0.0055(16) 0.041(2) 0.0098(16)
C19 0.075(3) 0.0325(19) 0.133(3) -0.044(2) -0.051(3) 0.0173(17)
N21 0.0208(10) 0.0150(10) 0.0200(10) 0.0000(8) 0.0013(8) -0.0014(8)
N22 0.0197(10) 0.0176(10) 0.0192(9) -0.0009(8) -0.0015(8) -0.0002(8)
C23 0.0183(12) 0.0176(12) 0.0281(12) -0.0053(10) 0.0026(10) 0.0001(9)
C23M 0.0305(15) 0.0297(15) 0.0340(14) -0.0042(11) -0.0063(11) -0.0073(11)
C24 0.0189(12) 0.0160(12) 0.0333(13) -0.0006(10) 0.0066(10) 0.0014(9)
C25 0.0219(12) 0.0173(12) 0.0262(12) 0.0024(9) 0.0052(10) -0.0001(9)
C25M 0.0612(19) 0.0272(15) 0.0269(14) 0.0072(11) 0.0003(13) -0.0126(13)
C26 0.0239(13) 0.0163(13) 0.0418(15) -0.0001(11) 0.0052(11) -0.0034(10)
C27 0.0369(16) 0.0193(14) 0.074(2) 0.0078(14) -0.0033(15) 0.0016(12)
C28 0.086(3) 0.0192(15) 0.0562(19) -0.0051(14) 0.0071(18) -0.0147(15)
C29 0.0301(15) 0.0229(15) 0.079(2) 0.0101(15) 0.0127(15) -0.0046(12)

loop_
_atom_type_symbol
_atom_type_description
_atom_type_scat_dispersion_real
_atom_type_scat_dispersion_imag
_atom_type_scat_source
C C 0.0033 0.0016 'International Tables Vol C Tables 4.2.6.8 and 6.1.1.4'
H H 0.0000 0.0000 'International Tables Vol C Tables 4.2.6.8 and 6.1.1.4'
B B 0.0013 0.0007 'International Tables Vol C Tables 4.2.6.8 and 6.1.1.4'
N N 0.0061 0.0033 'International Tables Vol C Tables 4.2.6.8 and 6.1.1.4'
O O 0.0106 0.0060 'International Tables Vol C Tables 4.2.6.8 and 6.1.1.4'
Rh Rh -1.1178 0.9187 'International Tables Vol C Tables 4.2.6.8 and 6.1.1.4'

loop_
_geom_angle_atom_site_label_1
_geom_angle_atom_site_label_2
_geom_angle_atom_site_label_3
_geom_angle
C1 Rh C2 86.04(11)
C1 Rh N22 171.18(10)
C2 Rh N22 94.33(9)
C1 Rh N12 93.59(10)
C2 Rh N12 168.17(9)
N22 Rh N12 84.24(7)
C1 Rh N2 104.17(9)
C2 Rh N2 107.32(9)
N22 Rh N2 84.16(6)
N12 Rh N2 84.25(6)
O1 C1 Rh 178.5(3)
O2 C2 Rh 178.3(2)
C5 C4 C3 103.69(19)
C5 C4 C6 126.1(2)
C3 C4 C6 130.2(2)
N1 B N11 109.65(18)
N1 B N21 109.68(18)
N11 B N21 109.78(18)
N1 B H1B 109.2
N11 B H1B 109.2
N21 B H1B 109.2
C5 N1 N2 109.72(18)
C5 N1 B 132.65(19)
N2 N1 B 117.63(17)
C3 N2 N1 107.06(17)
C3 N2 Rh 136.67(14)
N1 N2 Rh 116.26(13)
N2 C3 C4 110.73(19)
N2 C3 C3M 116.74(19)
C4 C3 C3M 132.5(2)
C3 C3M H3MA 109.5
C3 C3M H3MB 109.5
H3MA C3M H3MB 109.5
C3 C3M H3MC 109.5
H3MA C3M H3MC 109.5
H3MB C3M H3MC 109.5
N1 C5 C4 108.80(19)
N1 C5 C5M 119.6(2)
C4 C5 C5M 131.6(2)
C5 C5M H5MA 109.5
C5 C5M H5MB 109.5
H5MA C5M H5MB 109.5
C5 C5M H5MC 109.5
H5MA C5M H5MC 109.5
H5MB C5M H5MC 109.5
C9 C6 C8 107.6(2)
C9 C6 C4 112.2(2)
C8 C6 C4 110.5(2)
C9 C6 C7 106.1(2)
C8 C6 C7 110.0(2)
C4 C6 C7 110.4(2)
C6 C7 H7A 109.5
C6 C7 H7B 109.5
H7A C7 H7B 109.5
C6 C7 H7C 109.5
H7A C7 H7C 109.5
H7B C7 H7C 109.5
C6 C8 H8A 109.5
C6 C8 H8B 109.5
H8A C8 H8B 109.5
C6 C8 H8C 109.5
H8A C8 H8C 109.5
H8B C8 H8C 109.5
C6 C9 H9A 109.5
C6 C9 H9B 109.5
H9A C9 H9B 109.5
C6 C9 H9C 109.5
H9A C9 H9C 109.5
H9B C9 H9C 109.5
C15 N11 N12 108.82(18)
C15 N11 B 129.73(18)
N12 N11 B 121.38(17)
C13 N12 N11 107.34(18)
C13 N12 Rh 132.74(16)
N11 N12 Rh 118.82(13)
N12 C13 C14 110.7(2)
N12 C13 C13M 118.4(2)
C14 C13 C13M 130.8(2)
C13 C13M H13A 109.5
C13 C13M H13B 109.5
H13A C13M H13B 109.5
C13 C13M H13C 109.5
H13A C13M H13C 109.5
H13B C13M H13C 109.5
C15 C14 C13 103.9(2)
C15 C14 C16 129.2(2)
C13 C14 C16 126.9(2)
N11 C15 C14 109.2(2)
N11 C15 C15M 120.2(2)
C14 C15 C15M 130.6(2)
C15 C15M H15A 109.5
C15 C15M H15B 109.5
H15A C15M H15B 109.5
C15 C15M H15C 109.5
H15A C15M H15C 109.5
H15B C15M H15C 109.5
C17 C16 C14 110.3(2)
C17 C16 C18 109.3(2)
C14 C16 C18 110.9(2)
C17 C16 C19 108.6(2)
C14 C16 C19 112.5(2)
C18 C16 C19 105.1(3)
C16 C17 H17A 109.5
C16 C17 H17B 109.5
H17A C17 H17B 109.5
C16 C17 H17C 109.5
H17A C17 H17C 109.5
H17B C17 H17C 109.5
C16 C18 H18A 109.5
C16 C18 H18B 109.5
H18A C18 H18B 109.5
C16 C18 H18C 109.5
H18A C18 H18C 109.5
H18B C18 H18C 109.5
C16 C19 H19A 109.5
C16 C19 H19B 109.5
H19A C19 H19B 109.5
C16 C19 H19C 109.5
H19A C19 H19C 109.5
H19B C19 H19C 109.5
C25 N21 N22 109.10(18)
C25 N21 B 129.34(18)
N22 N21 B 121.45(17)
C23 N22 N21 107.16(18)
C23 N22 Rh 132.98(15)
N21 N22 Rh 119.03(13)
N22 C23 C24 110.38(19)
N22 C23 C23M 118.8(2)
C24 C23 C23M 130.6(2)
C23 C23M H23A 109.5
C23 C23M H23B 109.5
H23A C23M H23B 109.5
C23 C23M H23C 109.5
H23A C23M H23C 109.5
H23B C23M H23C 109.5
C25 C24 C23 104.1(2)
C25 C24 C26 127.7(2)
C23 C24 C26 128.2(2)
N21 C25 C24 109.18(19)
N21 C25 C25M 120.3(2)
C24 C25 C25M 130.5(2)
C25 C25M H25A 109.5
C25 C25M H25B 109.5
H25A C25M H25B 109.5
C25 C25M H25C 109.5
H25A C25M H25C 109.5
H25B C25M H25C 109.5
C29 C26 C24 110.3(2)
C29 C26 C28 110.1(2)
C24 C26 C28 112.0(2)
C29 C26 C27 108.5(2)
C24 C26 C27 110.9(2)
C28 C26 C27 104.9(2)
C26 C27 H27A 109.5
C26 C27 H27B 109.5
H27A C27 H27B 109.5
C26 C27 H27C 109.5
H27A C27 H27C 109.5
H27B C27 H27C 109.5
C26 C28 H28A 109.5
C26 C28 H28B 109.5
H28A C28 H28B 109.5
C26 C28 H28C 109.5
H28A C28 H28C 109.5
H28B C28 H28C 109.5
C26 C29 H29A 109.5
C26 C29 H29B 109.5
H29A C29 H29B 109.5
C26 C29 H29C 109.5
H29A C29 H29C 109.5
H29B C29 H29C 109.5

loop_
_geom_bond_atom_site_label_1
_geom_bond_atom_site_label_2
_geom_bond_distance
Rh C1 1.838(3)
Rh C2 1.842(3)
Rh N2 2.4317(18)
Rh N12 2.1261(18)
Rh N22 2.1111(18)
C1 O1 1.141(3)
C2 O2 1.138(3)
C4 C5 1.389(3)
C3 C4 1.417(3)
C4 C6 1.530(3)
B N1 1.532(3)
B N11 1.550(3)
B N21 1.560(3)
B H1B 1.1100
N1 C5 1.354(3)
N1 N2 1.360(2)
N2 C3 1.330(3)
C3 C3M 1.508(3)
C3M H3MA 0.9800
C3M H3MB 0.9800
C3M H3MC 0.9800
C5 C5M 1.505(3)
C5M H5MA 0.9800
C5M H5MB 0.9800
C5M H5MC 0.9800
C6 C9 1.526(4)
C6 C8 1.530(3)
C6 C7 1.537(3)
C7 H7A 0.9800
C7 H7B 0.9800
C7 H7C 0.9800
C8 H8A 0.9800
C8 H8B 0.9800
C8 H8C 0.9800
C9 H9A 0.9800
C9 H9B 0.9800
C9 H9C 0.9800
N11 C15 1.358(3)
N11 N12 1.366(2)
N12 C13 1.340(3)
C13 C14 1.403(3)
C13 C13M 1.506(3)
C13M H13A 0.9800
C13M H13B 0.9800
C13M H13C 0.9800
C14 C15 1.396(3)
C14 C16 1.530(3)
C15 C15M 1.499(3)
C15M H15A 0.9800
C15M H15B 0.9800
C15M H15C 0.9800
C16 C17 1.517(3)
C16 C18 1.532(4)
C16 C19 1.534(4)
C17 H17A 0.9800
C17 H17B 0.9800
C17 H17C 0.9800
C18 H18A 0.9800
C18 H18B 0.9800
C18 H18C 0.9800
C19 H19A 0.9800
C19 H19B 0.9800
C19 H19C 0.9800
N21 C25 1.351(3)
N21 N22 1.368(2)
N22 C23 1.345(3)
C23 C24 1.404(3)
C23 C23M 1.497(3)
C23M H23A 0.9800
C23M H23B 0.9800
C23M H23C 0.9800
C24 C25 1.395(3)
C24 C26 1.528(3)
C25 C25M 1.505(3)
C25M H25A 0.9800
C25M H25B 0.9800
C25M H25C 0.9800
C26 C29 1.525(3)
C26 C28 1.532(4)
C26 C27 1.535(3)
C27 H27A 0.9800
C27 H27B 0.9800
C27 H27C 0.9800
C28 H28A 0.9800
C28 H28B 0.9800
C28 H28C 0.9800
C29 H29A 0.9800
C29 H29B 0.9800
C29 H29C 0.9800
